data_4321086
loop_
_publ_author_name
'Daniel Fortin'
'Marc Drouin'
'Pierre D. Harvey'

_publ_section_title
;
 Preparation and Characterization of {[M(dmb)2]TCNQ.xTCNQ\% }n Polymers (M
 = Cu,Ag; dmb = 1,8-Diisocyano-p-menthane; x = 0, 0.5, 1.0, 1.5; TCNQ =
 7,7,8,8-Tetracyano-p-quinodimethane) and Design of New Semi- and
 Photoconducting Organometallic Materials
;
_journal_name_full 'Inorganic Chemistry'
_journal_page_first 2758
_journal_page_last 2769
_journal_paper_doi 10.1021/ic990975o
_journal_volume 39
_journal_year 2000
_chemical_formula_sum 'C44 H48 Ag N8 O2'
_chemical_formula_weight 828.77
_chemical_name_systematic
;
Ag(dmb)2(TCNQ) 2(THF)
;
_space_group_IT_number 14
_symmetry_cell_setting monoclinic
_symmetry_space_group_name_Hall '-P 2ybc'
_symmetry_space_group_name_H-M 'P 1 21/c 1'
_atom_sites_solution_hydrogens geom
_atom_sites_solution_primary direct
_atom_sites_solution_secondary difmap
_audit_creation_method SHELXL-97
_cell_angle_alpha 90.00
_cell_angle_beta 91.130(10)
_cell_angle_gamma 90.00
_cell_formula_units_Z 4
_cell_length_a 13.5501(10)
_cell_length_b 9.9045(10)
_cell_length_c 32.564(2)
_cell_measurement_temperature 293(2)
_cell_volume 4369.5(6)
_diffrn_ambient_temperature 293(2)
_diffrn_measured_fraction_theta_full 0.830
_diffrn_measured_fraction_theta_max 0.830
_diffrn_radiation_monochromator graphite
_diffrn_radiation_source 'fine-focus sealed tube'
_diffrn_radiation_type Cu
_diffrn_radiation_wavelength 1.54060
_diffrn_reflns_av_R_equivalents 0.0000
_diffrn_reflns_av_sigmaI/netI 0.0495
_diffrn_reflns_limit_h_max 15
_diffrn_reflns_limit_h_min -15
_diffrn_reflns_limit_k_max 11
_diffrn_reflns_limit_k_min 0
_diffrn_reflns_limit_l_max 36
_diffrn_reflns_limit_l_min 0
_diffrn_reflns_number 5384
_diffrn_reflns_theta_full 59.99
_diffrn_reflns_theta_max 59.99
_diffrn_reflns_theta_min 2.71
_exptl_absorpt_coefficient_mu 4.044
_exptl_crystal_density_diffrn 1.260
_exptl_crystal_density_method 'not measured'
_exptl_crystal_F_000 1724
_refine_diff_density_max 0.939
_refine_diff_density_min -1.341
_refine_diff_density_rms 0.109
_refine_ls_extinction_coef 0.00033(9)
_refine_ls_extinction_expression Fc^*^=kFc[1+0.001xFc^2^\l^3^/sin(2\q)]^-1/4^
_refine_ls_extinction_method SHELXL
_refine_ls_goodness_of_fit_ref 1.056
_refine_ls_hydrogen_treatment mixed
_refine_ls_matrix_type full
_refine_ls_number_parameters 425
_refine_ls_number_reflns 5384
_refine_ls_number_restraints 46
_refine_ls_restrained_S_all 1.056
_refine_ls_R_factor_all 0.0986
_refine_ls_R_factor_gt 0.0589
_refine_ls_shift/su_max 0.013
_refine_ls_shift/su_mean 0.001
_refine_ls_structure_factor_coef Fsqd
_refine_ls_weighting_details 'calc w=1/[\s^2^(Fo^2^)+(0.1223P)^2^+0.0000P] where P=(Fo^2^+2Fc^2^)/3'
_refine_ls_weighting_scheme calc
_refine_ls_wR_factor_gt 0.1550
_refine_ls_wR_factor_ref 0.1790
_reflns_number_gt 3673
_reflns_number_total 5384
_reflns_threshold_expression >2sigma(I)
_cod_data_source_file ic990975o_1.cif
_cod_data_source_block 1
_cod_depositor_comments
;
The following automatic conversions were performed:

'_symmetry_cell_setting' value 'Monoclinic' changed to 'monoclinic'
according to the built-in table from CIF Core dictionary named
'cif_core.dic' version 2.4.1 from 2010-06-29.

Automatic conversion script
Id: cif_fix_values 1646 2011-03-28 12:23:43Z adriana 
;
_cod_database_code 4321086

loop_
_symmetry_equiv_pos_as_xyz
'x, y, z'
'-x, y+1/2, -z+1/2'
'-x, -y, -z'
'x, -y-1/2, z-1/2'

loop_
_atom_site_label
_atom_site_type_symbol
_atom_site_fract_x
_atom_site_fract_y
_atom_site_fract_z
_atom_site_U_iso_or_equiv
_atom_site_adp_type
_atom_site_occupancy
_atom_site_symmetry_multiplicity
_atom_site_calc_flag
_atom_site_refinement_flags
_atom_site_disorder_assembly
_atom_site_disorder_group
Ag Ag 0.93667(4) 0.32713(5) 0.259656(14) 0.0392(2) Uani 1 1 d . . .
C1 C 0.8120(6) 0.4491(6) 0.2356(2) 0.0389(17) Uani 1 1 d . A .
C2 C 0.6477(11) 0.5536(10) 0.2081(3) 0.0482(8) Uani 0.736(5) 1 d PD A 1
C3 C 0.6611(8) 0.6242(9) 0.1668(3) 0.0482(8) Uani 0.736(5) 1 d PD A 1
H3A H 0.6931 0.5619 0.1483 0.058 Uiso 0.74 1 calc P A 1
H3B H 0.5964 0.6445 0.1551 0.058 Uiso 0.74 1 calc P A 1
C4 C 0.7204(9) 0.7530(10) 0.1686(4) 0.0482(8) Uani 0.736(5) 1 d PD A 1
H4A H 0.7183 0.7957 0.1418 0.058 Uiso 0.74 1 calc P A 1
H4B H 0.7887 0.7313 0.1752 0.058 Uiso 0.74 1 calc P A 1
C5 C 0.6819(8) 0.8531(8) 0.2008(3) 0.0482(8) Uani 0.736(5) 1 d PD A 1
H5 H 0.6137 0.8751 0.1926 0.058 Uiso 0.74 1 calc P A 1
C6 C 0.6774(14) 0.7819(11) 0.2425(3) 0.0482(8) Uani 0.736(5) 1 d PD A 1
H6A H 0.7435 0.7561 0.2513 0.058 Uiso 0.74 1 calc P A 1
H6B H 0.6516 0.8439 0.2627 0.058 Uiso 0.74 1 calc P A 1
C7 C 0.6122(8) 0.6566(8) 0.2404(3) 0.0482(8) Uani 0.736(5) 1 d PD A 1
H7A H 0.5450 0.6835 0.2335 0.058 Uiso 0.74 1 calc P A 1
H7B H 0.6120 0.6137 0.2671 0.058 Uiso 0.74 1 calc P A 1
C8 C 0.7384(13) 0.9863(10) 0.2029(4) 0.0482(8) Uani 0.736(5) 1 d PD A 1
C9 C 0.9216(6) 0.9266(7) 0.2223(2) 0.0424(18) Uani 1 1 d . . .
C10 C 0.5760(8) 0.4346(9) 0.2051(3) 0.0482(8) Uani 0.736(5) 1 d PD A 1
H10A H 0.5690 0.3947 0.2317 0.072 Uiso 0.74 1 calc P A 1
H10B H 0.6011 0.3686 0.1864 0.072 Uiso 0.74 1 calc P A 1
H10C H 0.5128 0.4660 0.1952 0.072 Uiso 0.74 1 calc P A 1
C11 C 0.7429(8) 1.0599(9) 0.1621(3) 0.0482(8) Uani 0.736(5) 1 d PD A 1
H11A H 0.7803 1.1416 0.1655 0.072 Uiso 0.74 1 calc P A 1
H11B H 0.6772 1.0816 0.1526 0.072 Uiso 0.74 1 calc P A 1
H11C H 0.7741 1.0032 0.1422 0.072 Uiso 0.74 1 calc P A 1
C12 C 0.7007(8) 1.0828(9) 0.2356(3) 0.0482(8) Uani 0.736(5) 1 d PD A 1
H12A H 0.7381 1.1651 0.2351 0.072 Uiso 0.74 1 calc P A 1
H12B H 0.7081 1.0417 0.2622 0.072 Uiso 0.74 1 calc P A 1
H12C H 0.6323 1.1023 0.2303 0.072 Uiso 0.74 1 calc P A 1
C13 C 0.1044(6) 0.7055(7) 0.1869(2) 0.0421(18) Uani 1 1 d . . .
C14 C 0.1759(6) 0.6026(7) 0.11975(19) 0.0412(18) Uani 1 1 d . . .
C15 C 0.0983(7) 0.5288(7) 0.0946(2) 0.0494(19) Uani 1 1 d . . .
H15A H 0.1251 0.5078 0.0680 0.059 Uiso 1 1 calc . . .
H15B H 0.0424 0.5886 0.0901 0.059 Uiso 1 1 calc . . .
C16 C 0.0612(6) 0.3970(8) 0.1142(2) 0.0481(19) Uani 1 1 d . . .
H16A H 0.0253 0.4183 0.1388 0.058 Uiso 1 1 calc . . .
H16B H 0.0162 0.3519 0.0952 0.058 Uiso 1 1 calc . . .
C17 C 0.1467(5) 0.3025(7) 0.12510(18) 0.0386(17) Uani 1 1 d . . .
H17 H 0.1808 0.2824 0.0995 0.046 Uiso 1 1 calc . . .
C18 C 0.2195(6) 0.3772(7) 0.15291(19) 0.0414(17) Uani 1 1 d . . .
H18A H 0.1875 0.3996 0.1784 0.050 Uiso 1 1 calc . . .
H18B H 0.2747 0.3180 0.1595 0.050 Uiso 1 1 calc . . .
C19 C 0.2584(6) 0.5058(7) 0.13372(19) 0.0409(17) Uani 1 1 d . . .
H19A H 0.2979 0.4825 0.1102 0.049 Uiso 1 1 calc . . .
H19B H 0.3010 0.5517 0.1535 0.049 Uiso 1 1 calc . . .
C20 C 0.1125(6) 0.1658(7) 0.1432(2) 0.0415(17) Uani 1 1 d . . .
C21 C 0.0035(6) 0.2249(7) 0.2060(2) 0.0450(19) Uani 1 1 d . . .
C22 C 0.2165(7) 0.7247(8) 0.0968(2) 0.056(2) Uani 1 1 d . . .
H22A H 0.1628 0.7817 0.0880 0.084 Uiso 1 1 calc . . .
H22B H 0.2520 0.6945 0.0733 0.084 Uiso 1 1 calc . . .
H22C H 0.2601 0.7746 0.1148 0.084 Uiso 1 1 calc . . .
C23 C 0.0459(7) 0.0880(8) 0.1126(2) 0.052(2) Uani 1 1 d . . .
H23A H 0.0243 0.0055 0.1250 0.078 Uiso 1 1 calc . . .
H23B H 0.0823 0.0677 0.0884 0.078 Uiso 1 1 calc . . .
H23C H -0.0105 0.1422 0.1053 0.078 Uiso 1 1 calc . . .
C24 C 0.1957(6) 0.0775(7) 0.1578(2) 0.0461(19) Uani 1 1 d . . .
H24A H 0.2371 0.1270 0.1767 0.069 Uiso 1 1 calc . . .
H24B H 0.2338 0.0495 0.1348 0.069 Uiso 1 1 calc . . .
H24C H 0.1696 -0.0005 0.1713 0.069 Uiso 1 1 calc . . .
C25 C 0.5417(6) 0.4464(8) 0.3643(2) 0.0486(19) Uani 1 1 d . . .
C26 C 0.5414(6) 0.5841(9) 0.3524(2) 0.056(2) Uani 1 1 d . . .
C27 C 0.5818(6) 0.3544(9) 0.3361(2) 0.053(2) Uani 1 1 d . . .
C28 C 0.5010(5) 0.4067(8) 0.4021(2) 0.0446(18) Uani 1 1 d . . .
C29 C 0.4526(6) 0.5012(8) 0.4274(2) 0.052(2) Uani 1 1 d . . .
H29 H 0.4476 0.5908 0.4190 0.063 Uiso 1 1 calc . . .
C30 C 0.4128(6) 0.4633(8) 0.4640(2) 0.052(2) Uani 1 1 d . . .
H30 H 0.3799 0.5272 0.4796 0.062 Uiso 1 1 calc . . .
C31 C 0.4205(6) 0.3305(8) 0.4786(2) 0.0492(19) Uani 1 1 d . . .
C32 C 0.4697(6) 0.2355(8) 0.4534(2) 0.0485(19) Uani 1 1 d . . .
H32 H 0.4759 0.1464 0.4620 0.058 Uiso 1 1 calc . . .
C33 C 0.5075(6) 0.2737(8) 0.4170(2) 0.0451(18) Uani 1 1 d . . .
H33 H 0.5390 0.2092 0.4011 0.054 Uiso 1 1 calc . . .
C34 C 0.3786(6) 0.2938(8) 0.5165(2) 0.053(2) Uani 1 1 d . . .
C35 C 0.3914(8) 0.1651(10) 0.5338(3) 0.070(3) Uani 1 1 d . . .
C36 C 0.3208(7) 0.3869(9) 0.5393(2) 0.055(2) Uani 1 1 d . . .
C37 C 0.1207(13) 0.1400(17) 0.4770(5) 0.159(6) Uiso 0.80 1 d P B 1
H37 H 0.1353 0.0542 0.4871 0.191 Uiso 0.80 1 calc P C 1
C38 C 0.0627(12) 0.2377(17) 0.4969(4) 0.148(5) Uiso 0.80 1 d P B 1
H38 H 0.0275 0.2262 0.5209 0.177 Uiso 0.80 1 calc P D 1
C39 C 0.1534(13) 0.1950(17) 0.4387(5) 0.156(6) Uiso 0.80 1 d P B 1
H39 H 0.1879 0.1489 0.4186 0.187 Uiso 0.80 1 calc P E 1
C40 C 0.1253(15) 0.3247(18) 0.4371(5) 0.163(6) Uiso 0.80 1 d P B 1
H40 H 0.1402 0.3837 0.4159 0.196 Uiso 0.80 1 calc P F 1
C41 C 0.0692(15) 0.361(2) 0.4723(6) 0.188(7) Uiso 0.80 1 d P B 1
H41 H 0.0424 0.4447 0.4782 0.226 Uiso 0.80 1 calc P G 1
C42 C 0.2124(19) 0.766(2) 0.4745(6) 0.201(8) Uiso 0.80 1 d P H 1
H42 H 0.1817 0.7350 0.4979 0.241 Uiso 0.80 1 calc P I 1
C43 C 0.3128(15) 0.8270(17) 0.4719(6) 0.170(7) Uiso 0.80 1 d P H 1
H43 H 0.3582 0.8333 0.4936 0.204 Uiso 0.80 1 calc P J 1
C44 C 0.3292(18) 0.874(2) 0.4306(7) 0.217(9) Uiso 0.80 1 d P H 1
H44 H 0.3831 0.9187 0.4196 0.260 Uiso 0.80 1 calc P K 1
C45 C 0.2371(19) 0.833(2) 0.4115(6) 0.196(8) Uiso 0.80 1 d P H 1
H45 H 0.2213 0.8502 0.3841 0.235 Uiso 0.80 1 calc P L 1
C46 C 0.1763(15) 0.767(2) 0.4365(6) 0.180(7) Uiso 0.80 1 d P H 1
H46 H 0.1171 0.7269 0.4282 0.215 Uiso 0.80 1 calc P M 1
O37 O 0.1207(13) 0.1400(17) 0.4770(5) 0.159(6) Uiso 0.20 1 d P N 2
O38 O 0.0627(12) 0.2377(17) 0.4969(4) 0.148(5) Uiso 0.20 1 d P N 2
O39 O 0.1534(13) 0.1950(17) 0.4387(5) 0.156(6) Uiso 0.20 1 d P N 2
O40 O 0.1253(15) 0.3247(18) 0.4371(5) 0.163(6) Uiso 0.20 1 d P N 2
O41 O 0.0692(15) 0.361(2) 0.4723(6) 0.188(7) Uiso 0.20 1 d P N 2
O42 O 0.2124(19) 0.766(2) 0.4745(6) 0.201(8) Uiso 0.20 1 d P O 2
O43 O 0.3128(15) 0.8270(17) 0.4719(6) 0.170(7) Uiso 0.20 1 d P O 2
O44 O 0.3292(18) 0.874(2) 0.4306(7) 0.217(9) Uiso 0.20 1 d P O 2
O45 O 0.2371(19) 0.833(2) 0.4115(6) 0.196(8) Uiso 0.20 1 d P O 2
O46 O 0.1763(15) 0.767(2) 0.4365(6) 0.180(7) Uiso 0.20 1 d P O 2
N1 N 0.7437(5) 0.4986(6) 0.22266(17) 0.0423(15) Uani 1 1 d . . .
N2 N 0.8418(5) 0.9551(6) 0.2145(2) 0.0483(17) Uani 1 1 d . . .
N3 N 0.1310(5) 0.6551(5) 0.15733(17) 0.0421(14) Uani 1 1 d . . .
N4 N 0.0509(5) 0.1975(5) 0.17879(17) 0.0433(15) Uani 1 1 d . . .
N5 N 0.5408(6) 0.6960(8) 0.3427(3) 0.077(2) Uani 1 1 d . . .
N6 N 0.6141(6) 0.2785(8) 0.3130(2) 0.063(2) Uani 1 1 d . . .
N7 N 0.4037(9) 0.0599(9) 0.5472(3) 0.118(4) Uani 1 1 d . . .
N8 N 0.2739(7) 0.4624(8) 0.5566(2) 0.082(3) Uani 1 1 d . . .
C2' C 0.740(3) 0.976(2) 0.2024(8) 0.0482(8) Uani 0.264(5) 1 d PD A 2
C3' C 0.668(2) 0.9243(18) 0.2342(6) 0.0482(8) Uani 0.264(5) 1 d PD A 2
H3'1 H 0.6018 0.9501 0.2258 0.058 Uiso 0.26 1 calc P A 2
H3'2 H 0.6829 0.9677 0.2603 0.058 Uiso 0.26 1 calc P A 2
C4' C 0.672(4) 0.770(2) 0.2402(7) 0.0482(8) Uani 0.264(5) 1 d PD A 2
H4'1 H 0.6202 0.7430 0.2588 0.058 Uiso 0.26 1 calc P A 2
H4'2 H 0.7348 0.7447 0.2524 0.058 Uiso 0.26 1 calc P A 2
C5' C 0.6568(18) 0.6981(15) 0.1981(6) 0.0482(8) Uani 0.264(5) 1 d PD A 2
H5' H 0.5925 0.7294 0.1861 0.058 Uiso 0.26 1 d P A 2
C6' C 0.740(2) 0.7438(19) 0.1695(9) 0.0482(8) Uani 0.264(5) 1 d PD A 2
H6'1 H 0.7358 0.6949 0.1437 0.058 Uiso 0.26 1 calc P A 2
H6'2 H 0.8040 0.7254 0.1822 0.058 Uiso 0.26 1 calc P A 2
C7' C 0.728(2) 0.9005(18) 0.1614(6) 0.0482(8) Uani 0.264(5) 1 d PD A 2
H7'1 H 0.7777 0.9309 0.1424 0.058 Uiso 0.26 1 calc P A 2
H7'2 H 0.6635 0.9189 0.1494 0.058 Uiso 0.26 1 calc P A 2
C8' C 0.652(2) 0.545(2) 0.2026(7) 0.0482(8) Uani 0.264(5) 1 d PD A 2
C10' C 0.730(2) 1.1299(18) 0.1966(7) 0.0482(8) Uani 0.264(5) 1 d PD A 2
H10D H 0.7330 1.1735 0.2229 0.072 Uiso 0.26 1 calc P A 2
H10E H 0.6679 1.1496 0.1833 0.072 Uiso 0.26 1 calc P A 2
H10F H 0.7828 1.1624 0.1800 0.072 Uiso 0.26 1 calc P A 2
C11' C 0.5639(19) 0.502(2) 0.2294(7) 0.0482(8) Uani 0.264(5) 1 d PD A 2
H11D H 0.5760 0.4132 0.2403 0.072 Uiso 0.26 1 calc P A 2
H11E H 0.5045 0.5008 0.2129 0.072 Uiso 0.26 1 calc P A 2
H11F H 0.5568 0.5647 0.2516 0.072 Uiso 0.26 1 calc P A 2
C12' C 0.639(2) 0.474(2) 0.1602(6) 0.0482(8) Uani 0.264(5) 1 d PD A 2
H12D H 0.6904 0.5029 0.1423 0.072 Uiso 0.26 1 calc P A 2
H12E H 0.5759 0.4982 0.1483 0.072 Uiso 0.26 1 calc P A 2
H12F H 0.6423 0.3782 0.1638 0.072 Uiso 0.26 1 calc P A 2

loop_
_atom_site_aniso_label
_atom_site_aniso_U_11
_atom_site_aniso_U_22
_atom_site_aniso_U_33
_atom_site_aniso_U_23
_atom_site_aniso_U_13
_atom_site_aniso_U_12
Ag 0.0345(3) 0.0381(3) 0.0451(3) 0.0003(2) 0.0077(2) -0.0003(3)
C1 0.043(4) 0.021(3) 0.053(4) -0.002(3) -0.002(4) -0.005(4)
C2 0.0426(17) 0.0402(15) 0.0614(15) 0.0022(13) -0.0067(15) -0.0021(14)
C3 0.0426(17) 0.0402(15) 0.0614(15) 0.0022(13) -0.0067(15) -0.0021(14)
C4 0.0426(17) 0.0402(15) 0.0614(15) 0.0022(13) -0.0067(15) -0.0021(14)
C5 0.0426(17) 0.0402(15) 0.0614(15) 0.0022(13) -0.0067(15) -0.0021(14)
C6 0.0426(17) 0.0402(15) 0.0614(15) 0.0022(13) -0.0067(15) -0.0021(14)
C7 0.0426(17) 0.0402(15) 0.0614(15) 0.0022(13) -0.0067(15) -0.0021(14)
C8 0.0426(17) 0.0402(15) 0.0614(15) 0.0022(13) -0.0067(15) -0.0021(14)
C9 0.039(5) 0.022(3) 0.066(4) 0.004(3) -0.006(4) 0.000(4)
C10 0.0426(17) 0.0402(15) 0.0614(15) 0.0022(13) -0.0067(15) -0.0021(14)
C11 0.0426(17) 0.0402(15) 0.0614(15) 0.0022(13) -0.0067(15) -0.0021(14)
C12 0.0426(17) 0.0402(15) 0.0614(15) 0.0022(13) -0.0067(15) -0.0021(14)
C13 0.040(4) 0.039(4) 0.047(4) 0.004(3) 0.002(4) 0.003(4)
C14 0.050(5) 0.039(4) 0.034(3) 0.002(3) 0.004(3) -0.003(4)
C15 0.066(5) 0.042(4) 0.040(3) 0.000(3) -0.006(4) -0.001(4)
C16 0.052(5) 0.044(4) 0.048(4) 0.001(3) -0.008(4) -0.002(4)
C17 0.043(4) 0.039(4) 0.034(3) -0.001(3) 0.003(3) -0.004(4)
C18 0.044(4) 0.039(4) 0.042(3) -0.005(3) 0.004(3) 0.001(4)
C19 0.043(4) 0.039(4) 0.040(3) -0.002(3) 0.005(3) -0.004(4)
C20 0.043(4) 0.043(4) 0.039(3) -0.004(3) 0.010(3) 0.001(4)
C21 0.056(5) 0.030(3) 0.049(4) -0.005(3) 0.011(4) -0.015(4)
C22 0.077(6) 0.045(4) 0.045(4) 0.005(3) 0.011(4) -0.005(5)
C23 0.062(5) 0.044(4) 0.051(4) -0.012(3) 0.002(4) -0.017(4)
C24 0.059(5) 0.035(4) 0.044(4) -0.007(3) 0.006(4) -0.002(4)
C25 0.041(4) 0.057(5) 0.048(4) 0.005(4) 0.003(4) 0.000(4)
C26 0.044(5) 0.066(6) 0.058(4) 0.014(4) 0.009(4) 0.009(5)
C27 0.040(4) 0.075(6) 0.044(4) 0.011(4) -0.001(4) 0.001(5)
C28 0.036(4) 0.055(5) 0.042(3) 0.002(3) 0.000(3) -0.001(4)
C29 0.046(5) 0.048(5) 0.063(4) 0.006(4) 0.006(4) 0.003(4)
C30 0.051(5) 0.053(5) 0.053(4) -0.004(4) 0.005(4) 0.006(4)
C31 0.040(4) 0.056(5) 0.052(4) -0.003(4) 0.004(4) -0.010(4)
C32 0.047(5) 0.046(4) 0.053(4) 0.001(4) 0.002(4) -0.004(4)
C33 0.037(4) 0.054(4) 0.044(4) -0.005(3) -0.001(3) -0.001(4)
C34 0.052(5) 0.052(5) 0.056(4) -0.001(4) 0.012(4) -0.009(4)
C35 0.087(7) 0.065(6) 0.060(5) 0.002(5) 0.031(5) -0.010(6)
C36 0.058(5) 0.060(5) 0.049(4) 0.000(4) 0.013(4) -0.006(5)
N1 0.045(4) 0.035(3) 0.048(3) 0.003(3) -0.001(3) -0.001(3)
N2 0.040(4) 0.036(3) 0.068(4) 0.007(3) -0.001(4) 0.000(3)
N3 0.044(4) 0.038(3) 0.044(3) 0.001(3) 0.004(3) 0.000(3)
N4 0.048(4) 0.038(3) 0.044(3) -0.002(3) 0.012(3) -0.004(3)
N5 0.063(5) 0.078(6) 0.090(5) 0.026(4) 0.018(5) 0.006(5)
N6 0.057(5) 0.080(5) 0.052(4) -0.008(4) 0.009(4) 0.006(4)
N7 0.178(12) 0.076(6) 0.102(6) 0.033(5) 0.086(8) 0.036(7)
N8 0.090(7) 0.081(5) 0.075(5) -0.004(4) 0.036(5) 0.000(5)
C2' 0.0426(17) 0.0402(15) 0.0614(15) 0.0022(13) -0.0067(15) -0.0021(14)
C3' 0.0426(17) 0.0402(15) 0.0614(15) 0.0022(13) -0.0067(15) -0.0021(14)
C4' 0.0426(17) 0.0402(15) 0.0614(15) 0.0022(13) -0.0067(15) -0.0021(14)
C5' 0.0426(17) 0.0402(15) 0.0614(15) 0.0022(13) -0.0067(15) -0.0021(14)
C6' 0.0426(17) 0.0402(15) 0.0614(15) 0.0022(13) -0.0067(15) -0.0021(14)
C7' 0.0426(17) 0.0402(15) 0.0614(15) 0.0022(13) -0.0067(15) -0.0021(14)
C8' 0.0426(17) 0.0402(15) 0.0614(15) 0.0022(13) -0.0067(15) -0.0021(14)
C10' 0.0426(17) 0.0402(15) 0.0614(15) 0.0022(13) -0.0067(15) -0.0021(14)
C11' 0.0426(17) 0.0402(15) 0.0614(15) 0.0022(13) -0.0067(15) -0.0021(14)
C12' 0.0426(17) 0.0402(15) 0.0614(15) 0.0022(13) -0.0067(15) -0.0021(14)

loop_
_atom_type_symbol
_atom_type_description
_atom_type_scat_dispersion_real
_atom_type_scat_dispersion_imag
_atom_type_scat_source
C C 0.0181 0.0091 'International Tables Vol C Tables 4.2.6.8 and 6.1.1.4'
H H 0.0000 0.0000 'International Tables Vol C Tables 4.2.6.8 and 6.1.1.4'
N N 0.0311 0.0180 'International Tables Vol C Tables 4.2.6.8 and 6.1.1.4'
Ag Ag 0.1306 4.2820 'International Tables Vol C Tables 4.2.6.8 and 6.1.1.4'
O O 0.0492 0.0322 'International Tables Vol C Tables 4.2.6.8 and 6.1.1.4'

loop_
_geom_angle_atom_site_label_1
_geom_angle_atom_site_label_2
_geom_angle_atom_site_label_3
_geom_angle
_geom_angle_site_symmetry_1
_geom_angle_site_symmetry_3
_geom_angle_publ_flag
C13 Ag C1 112.1(3) 2_645 . ?
C13 Ag C9 105.4(3) 2_645 2_745 ?
C1 Ag C9 120.1(3) . 2_745 ?
C13 Ag C21 119.0(3) 2_645 1_655 ?
C1 Ag C21 106.9(3) . 1_655 ?
C9 Ag C21 92.6(3) 2_745 1_655 ?
N1 C1 Ag 172.7(6) . . ?
N1 C2 C10 106.9(8) . . ?
N1 C2 C3 109.3(9) . . ?
C10 C2 C3 112.4(9) . . ?
N1 C2 C7 107.9(9) . . ?
C10 C2 C7 110.3(8) . . ?
C3 C2 C7 109.9(8) . . ?
C4 C3 C2 115.1(8) . . ?
C3 C4 C5 112.5(7) . . ?
C8 C5 C6 112.7(8) . . ?
C8 C5 C4 114.2(8) . . ?
C6 C5 C4 109.1(8) . . ?
C7 C6 C5 111.5(9) . . ?
C6 C7 C2 112.4(8) . . ?
N2 C8 C11 105.7(9) . . ?
N2 C8 C5 107.7(9) . . ?
C11 C8 C5 113.9(10) . . ?
N2 C8 C12 106.3(10) . . ?
C11 C8 C12 109.3(9) . . ?
C5 C8 C12 113.4(9) . . ?
N2 C9 Ag 167.6(6) . 2_755 ?
N3 C13 Ag 172.1(6) . 2_655 ?
N3 C14 C15 109.1(6) . . ?
N3 C14 C22 106.6(6) . . ?
C15 C14 C22 111.8(6) . . ?
N3 C14 C19 106.5(5) . . ?
C15 C14 C19 110.7(6) . . ?
C22 C14 C19 111.8(6) . . ?
C14 C15 C16 114.5(6) . . ?
C17 C16 C15 111.3(7) . . ?
C18 C17 C16 108.8(6) . . ?
C18 C17 C20 113.2(6) . . ?
C16 C17 C20 113.1(6) . . ?
C19 C18 C17 113.0(6) . . ?
C18 C19 C14 112.9(6) . . ?
N4 C20 C24 108.0(5) . . ?
N4 C20 C23 106.4(6) . . ?
C24 C20 C23 110.0(6) . . ?
N4 C20 C17 106.9(5) . . ?
C24 C20 C17 113.6(6) . . ?
C23 C20 C17 111.5(6) . . ?
N4 C21 Ag 164.6(6) . 1_455 ?
C27 C25 C28 123.3(7) . . ?
C27 C25 C26 116.3(6) . . ?
C28 C25 C26 120.4(7) . . ?
N5 C26 C25 179.7(13) . . ?
N6 C27 C25 179.5(9) . . ?
C33 C28 C25 122.5(7) . . ?
C33 C28 C29 116.5(6) . . ?
C25 C28 C29 121.1(7) . . ?
C30 C29 C28 121.3(7) . . ?
C29 C30 C31 121.6(7) . . ?
C30 C31 C34 120.5(7) . . ?
C30 C31 C32 117.3(6) . . ?
C34 C31 C32 122.2(7) . . ?
C33 C32 C31 120.7(7) . . ?
C32 C33 C28 122.7(7) . . ?
C35 C34 C31 122.3(7) . . ?
C35 C34 C36 116.3(7) . . ?
C31 C34 C36 121.4(7) . . ?
N7 C35 C34 178.4(10) . . ?
N8 C36 C34 178.3(10) . . ?
C38 C37 C39 108.8(15) . . ?
C37 C38 C41 106.3(15) . . ?
C40 C39 C37 107.6(16) . . ?
C39 C40 C41 111.3(17) . . ?
C40 C41 C38 105.6(17) . . ?
C46 C42 C43 105(2) . . ?
C44 C43 C42 110.0(19) . . ?
C45 C44 C43 99.2(18) . . ?
C46 C45 C44 115(2) . . ?
C42 C46 C45 110(2) . . ?
C1 N1 C8' 171.7(10) . . ?
C1 N1 C2 174.0(7) . . ?
C8' N1 C2 8.1(10) . . ?
C9 N2 C2' 173.4(11) . . ?
C9 N2 C8 177.1(9) . . ?
C2' N2 C8 3.9(10) . . ?
C13 N3 C14 172.7(7) . . ?
C21 N4 C20 178.5(7) . . ?
N2 C2' C3' 113(2) . . ?
N2 C2' C7' 105(2) . . ?
C3' C2' C7' 111.5(17) . . ?
N2 C2' C10' 105.1(19) . . ?
C3' C2' C10' 110.9(18) . . ?
C7' C2' C10' 111.6(18) . . ?
C2' C3' C4' 113.6(16) . . ?
C3' C4' C5' 109.9(16) . . ?
C8' C5' C6' 112.4(14) . . ?
C8' C5' C4' 112.2(14) . . ?
C6' C5' C4' 108.3(15) . . ?
C5' C6' C7' 108.2(14) . . ?
C2' C7' C6' 109.0(15) . . ?
N1 C8' C5' 108.5(18) . . ?
N1 C8' C11' 108.5(19) . . ?
C5' C8' C11' 111.2(17) . . ?
N1 C8' C12' 109.7(19) . . ?
C5' C8' C12' 111.6(17) . . ?
C11' C8' C12' 107.4(16) . . ?

loop_
_geom_bond_atom_site_label_1
_geom_bond_atom_site_label_2
_geom_bond_distance
_geom_bond_site_symmetry_2
_geom_bond_publ_flag
Ag C13 2.197(7) 2_645 ?
Ag C1 2.207(8) . ?
Ag C9 2.227(8) 2_745 ?
Ag C21 2.228(7) 1_655 ?
C1 N1 1.123(9) . ?
C2 N1 1.480(16) . ?
C2 C10 1.529(12) . ?
C2 C3 1.531(12) . ?
C2 C7 1.547(11) . ?
C3 C4 1.509(11) . ?
C4 C5 1.542(11) . ?
C5 C8 1.527(12) . ?
C5 C6 1.534(12) . ?
C6 C7 1.523(12) . ?
C8 N2 1.476(18) . ?
C8 C11 1.519(12) . ?
C8 C12 1.529(12) . ?
C9 N2 1.142(10) . ?
C9 Ag 2.227(8) 2_755 ?
C13 N3 1.149(8) . ?
C13 Ag 2.197(7) 2_655 ?
C14 N3 1.472(8) . ?
C14 C15 1.509(11) . ?
C14 C22 1.529(10) . ?
C14 C19 1.535(10) . ?
C15 C16 1.541(10) . ?
C16 C17 1.526(11) . ?
C17 C18 1.519(10) . ?
C17 C20 1.551(9) . ?
C18 C19 1.518(9) . ?
C20 N4 1.474(8) . ?
C20 C24 1.497(11) . ?
C20 C23 1.538(10) . ?
C21 N4 1.137(8) . ?
C21 Ag 2.228(7) 1_455 ?
C25 C27 1.409(11) . ?
C25 C28 1.416(9) . ?
C25 C26 1.418(11) . ?
C26 N5 1.152(10) . ?
C27 N6 1.155(10) . ?
C28 C33 1.406(11) . ?
C28 C29 1.416(10) . ?
C29 C30 1.371(10) . ?
C30 C31 1.401(11) . ?
C31 C34 1.416(10) . ?
C31 C32 1.422(10) . ?
C32 C33 1.355(9) . ?
C34 C35 1.403(12) . ?
C34 C36 1.428(11) . ?
C35 N7 1.141(11) . ?
C36 N8 1.137(10) . ?
C37 C38 1.411(19) . ?
C37 C39 1.441(19) . ?
C38 C41 1.46(2) . ?
C39 C40 1.341(18) . ?
C40 C41 1.43(2) . ?
C42 C46 1.32(2) . ?
C42 C43 1.49(2) . ?
C43 C44 1.45(2) . ?
C44 C45 1.44(3) . ?
C45 C46 1.34(2) . ?
N1 C8' 1.47(4) . ?
N2 C2' 1.44(4) . ?
C2' C3' 1.528(19) . ?
C2' C7' 1.534(19) . ?
C2' C10' 1.541(18) . ?
C3' C4' 1.537(18) . ?
C4' C5' 1.557(18) . ?
C5' C8' 1.525(17) . ?
C5' C6' 1.547(17) . ?
C6' C7' 1.581(17) . ?
C8' C11' 1.554(18) . ?
C8' C12' 1.555(18) . ?

loop_
_geom_torsion_atom_site_label_1
_geom_torsion_atom_site_label_2
_geom_torsion_atom_site_label_3
_geom_torsion_atom_site_label_4
_geom_torsion
_geom_torsion_site_symmetry_1
_geom_torsion_site_symmetry_2
_geom_torsion_site_symmetry_3
_geom_torsion_site_symmetry_4
_geom_torsion_publ_flag
C13 Ag C1 N1 -61(5) 2_645 . . . ?
C9 Ag C1 N1 174(4) 2_745 . . . ?
C21 Ag C1 N1 71(5) 1_655 . . . ?
N1 C2 C3 C4 -69.0(11) . . . . ?
C10 C2 C3 C4 172.5(9) . . . . ?
C7 C2 C3 C4 49.3(14) . . . . ?
C2 C3 C4 C5 -52.0(14) . . . . ?
C3 C4 C5 C8 -178.6(10) . . . . ?
C3 C4 C5 C6 54.3(13) . . . . ?
C8 C5 C6 C7 174.4(11) . . . . ?
C4 C5 C6 C7 -57.6(14) . . . . ?
C5 C6 C7 C2 58.0(16) . . . . ?
N1 C2 C7 C6 67.4(11) . . . . ?
C10 C2 C7 C6 -176.1(10) . . . . ?
C3 C2 C7 C6 -51.7(14) . . . . ?
C6 C5 C8 N2 63.9(12) . . . . ?
C4 C5 C8 N2 -61.3(11) . . . . ?
C6 C5 C8 C11 -179.3(11) . . . . ?
C4 C5 C8 C11 55.5(15) . . . . ?
C6 C5 C8 C12 -53.4(16) . . . . ?
C4 C5 C8 C12 -178.6(10) . . . . ?
N3 C14 C15 C16 -67.9(8) . . . . ?
C22 C14 C15 C16 174.5(6) . . . . ?
C19 C14 C15 C16 49.1(8) . . . . ?
C14 C15 C16 C17 -54.0(8) . . . . ?
C15 C16 C17 C18 55.8(7) . . . . ?
C15 C16 C17 C20 -177.5(5) . . . . ?
C16 C17 C18 C19 -57.5(7) . . . . ?
C20 C17 C18 C19 175.9(5) . . . . ?
C17 C18 C19 C14 55.1(7) . . . . ?
N3 C14 C19 C18 69.5(7) . . . . ?
C15 C14 C19 C18 -49.0(7) . . . . ?
C22 C14 C19 C18 -174.4(5) . . . . ?
C18 C17 C20 N4 68.9(7) . . . . ?
C16 C17 C20 N4 -55.4(7) . . . . ?
C18 C17 C20 C24 -50.1(7) . . . . ?
C16 C17 C20 C24 -174.4(5) . . . . ?
C18 C17 C20 C23 -175.1(6) . . . . ?
C16 C17 C20 C23 60.6(7) . . . . ?
C27 C25 C26 N5 104(100) . . . . ?
C28 C25 C26 N5 -74(100) . . . . ?
C28 C25 C27 N6 49(100) . . . . ?
C26 C25 C27 N6 -130(100) . . . . ?
C27 C25 C28 C33 7.5(13) . . . . ?
C26 C25 C28 C33 -174.1(8) . . . . ?
C27 C25 C28 C29 -173.5(8) . . . . ?
C26 C25 C28 C29 4.9(13) . . . . ?
C33 C28 C29 C30 -1.1(12) . . . . ?
C25 C28 C29 C30 179.8(8) . . . . ?
C28 C29 C30 C31 1.7(14) . . . . ?
C29 C30 C31 C34 -179.8(8) . . . . ?
C29 C30 C31 C32 -1.3(13) . . . . ?
C30 C31 C32 C33 0.3(13) . . . . ?
C34 C31 C32 C33 178.9(8) . . . . ?
C31 C32 C33 C28 0.2(13) . . . . ?
C25 C28 C33 C32 179.2(8) . . . . ?
C29 C28 C33 C32 0.2(12) . . . . ?
C30 C31 C34 C35 -174.7(9) . . . . ?
C32 C31 C34 C35 6.8(14) . . . . ?
C30 C31 C34 C36 5.1(13) . . . . ?
C32 C31 C34 C36 -173.4(8) . . . . ?
C31 C34 C35 N7 16(53) . . . . ?
C36 C34 C35 N7 -163(52) . . . . ?
C35 C34 C36 N8 -147(34) . . . . ?
C31 C34 C36 N8 33(35) . . . . ?
C39 C37 C38 C41 -6(2) . . . . ?
C38 C37 C39 C40 6(2) . . . . ?
C37 C39 C40 C41 -3(3) . . . . ?
C39 C40 C41 C38 -1(3) . . . . ?
C37 C38 C41 C40 4(2) . . . . ?
C46 C42 C43 C44 5(3) . . . . ?
C42 C43 C44 C45 -2(2) . . . . ?
C43 C44 C45 C46 -2(3) . . . . ?
C43 C42 C46 C45 -7(3) . . . . ?
C44 C45 C46 C42 6(3) . . . . ?
Ag C1 N1 C8' -25(10) . . . . ?
Ag C1 N1 C2 43(10) . . . . ?
C10 C2 N1 C1 -34(7) . . . . ?
C3 C2 N1 C1 -155(7) . . . . ?
C7 C2 N1 C1 85(7) . . . . ?
C10 C2 N1 C8' 77(6) . . . . ?
C3 C2 N1 C8' -45(6) . . . . ?
C7 C2 N1 C8' -165(7) . . . . ?
Ag C9 N2 C2' -40(11) 2_755 . . . ?
Ag C9 N2 C8 -55(18) 2_755 . . . ?
C11 C8 N2 C9 -78(16) . . . . ?
C5 C8 N2 C9 44(17) . . . . ?
C12 C8 N2 C9 166(16) . . . . ?
C11 C8 N2 C2' -103(18) . . . . ?
C5 C8 N2 C2' 19(17) . . . . ?
C12 C8 N2 C2' 141(18) . . . . ?
Ag C13 N3 C14 31(10) 2_655 . . . ?
C15 C14 N3 C13 -160(5) . . . . ?
C22 C14 N3 C13 -39(6) . . . . ?
C19 C14 N3 C13 80(6) . . . . ?
Ag C21 N4 C20 -39(31) 1_455 . . . ?
C24 C20 N4 C21 133(29) . . . . ?
C23 C20 N4 C21 -109(29) . . . . ?
C17 C20 N4 C21 11(29) . . . . ?
C9 N2 C2' C3' 89(10) . . . . ?
C8 N2 C2' C3' -102(18) . . . . ?
C9 N2 C2' C7' -33(10) . . . . ?
C8 N2 C2' C7' 137(18) . . . . ?
C9 N2 C2' C10' -150(9) . . . . ?
C8 N2 C2' C10' 19(17) . . . . ?
N2 C2' C3' C4' -65(3) . . . . ?
C7' C2' C3' C4' 53(3) . . . . ?
C10' C2' C3' C4' 178(3) . . . . ?
C2' C3' C4' C5' -54(4) . . . . ?
C3' C4' C5' C8' -176(3) . . . . ?
C3' C4' C5' C6' 60(3) . . . . ?
C8' C5' C6' C7' 171(2) . . . . ?
C4' C5' C6' C7' -64(2) . . . . ?
N2 C2' C7' C6' 66.5(19) . . . . ?
C3' C2' C7' C6' -56(3) . . . . ?
C10' C2' C7' C6' 180(2) . . . . ?
C5' C6' C7' C2' 62(3) . . . . ?
C1 N1 C8' C5' -152(6) . . . . ?
C2 N1 C8' C5' 71(6) . . . . ?
C1 N1 C8' C11' 87(7) . . . . ?
C2 N1 C8' C11' -50(6) . . . . ?
C1 N1 C8' C12' -30(8) . . . . ?
C2 N1 C8' C12' -167(7) . . . . ?
C6' C5' C8' N1 64(2) . . . . ?
C4' C5' C8' N1 -58(3) . . . . ?
C6' C5' C8' C11' -177(2) . . . . ?
C4' C5' C8' C11' 61(3) . . . . ?
C6' C5' C8' C12' -57(3) . . . . ?
C4' C5' C8' C12' -179(3) . . . . ?
